data_4347953
loop_
_publ_author_name
'Pedrick, Elizabeth A.'
'Schultz, Jason W.'
'Wu, Guang'
'Mirica, Liviu M.'
'Hayton, Trevor W.'

_publ_section_title
;
 Perturbation of the O-U-O Angle in Uranyl by Coordination to a
 12-Membered Macrocycle.
;
_journal_issue 11
_journal_name_full 'Inorganic chemistry'
_journal_page_first 5693
_journal_page_last 5701
_journal_paper_doi 10.1021/acs.inorgchem.6b00799
_journal_volume 55
_journal_year 2016
_chemical_formula_sum 'C20 H26 Cl2 N6 O2 U'
_chemical_formula_weight 691.40
_space_group_IT_number 63
_space_group_name_Hall '-C 2c 2'
_space_group_name_H-M_alt 'C m c m'
_symmetry_cell_setting orthorhombic
_symmetry_space_group_name_H-M 'C m c m'
_atom_sites_solution_hydrogens geom
_atom_sites_solution_primary direct
_atom_sites_solution_secondary difmap
_audit_creation_method SHELXL-97
_cell_angle_alpha 90.00
_cell_angle_beta 90.00
_cell_angle_gamma 90.00
_cell_formula_units_Z 4
_cell_length_a 16.085(7)
_cell_length_b 10.152(4)
_cell_length_c 14.291(6)
_cell_measurement_reflns_used 598
_cell_measurement_temperature 100(2)
_cell_measurement_theta_max 173.1
_cell_measurement_theta_min 2.0
_cell_volume 2333.6(17)
_computing_structure_refinement 'SHELXL-97 (Sheldrick, 2008)'
_computing_structure_solution 'SHELXS-97 (Sheldrick, 2008)'
_diffrn_ambient_temperature 100(2)
_diffrn_measured_fraction_theta_full 1.000
_diffrn_measured_fraction_theta_max 1.000
_diffrn_measurement_device_type 'Bruker Kappa APEX II'
_diffrn_measurement_method omega-scan
_diffrn_radiation_monochromator graphite
_diffrn_radiation_source 'fine-focus sealed tube'
_diffrn_radiation_type MoK\a
_diffrn_radiation_wavelength 0.71073
_diffrn_reflns_av_R_equivalents 0.0598
_diffrn_reflns_av_sigmaI/netI 0.0450
_diffrn_reflns_limit_h_max 18
_diffrn_reflns_limit_h_min -20
_diffrn_reflns_limit_k_max 12
_diffrn_reflns_limit_k_min -11
_diffrn_reflns_limit_l_max 17
_diffrn_reflns_limit_l_min -17
_diffrn_reflns_number 6548
_diffrn_reflns_theta_full 26.36
_diffrn_reflns_theta_max 26.36
_diffrn_reflns_theta_min 2.37
_exptl_absorpt_coefficient_mu 7.213
_exptl_absorpt_correction_T_max 0.835
_exptl_absorpt_correction_T_min 0.655
_exptl_absorpt_correction_type multi-scan
_exptl_absorpt_process_details SADABS
_exptl_crystal_colour light_yellow
_exptl_crystal_density_diffrn 1.968
_exptl_crystal_density_method 'not measured'
_exptl_crystal_description shard
_exptl_crystal_F_000 1320
_exptl_crystal_size_max 0.1
_exptl_crystal_size_mid 0.05
_exptl_crystal_size_min 0.025
_refine_diff_density_max 1.386
_refine_diff_density_min -0.822
_refine_diff_density_rms 0.162
_refine_ls_extinction_method none
_refine_ls_goodness_of_fit_ref 1.052
_refine_ls_hydrogen_treatment constr
_refine_ls_matrix_type full
_refine_ls_number_parameters 102
_refine_ls_number_reflns 1285
_refine_ls_number_restraints 0
_refine_ls_restrained_S_all 1.052
_refine_ls_R_factor_all 0.0360
_refine_ls_R_factor_gt 0.0287
_refine_ls_shift/su_max 0.001
_refine_ls_shift/su_mean 0.000
_refine_ls_structure_factor_coef Fsqd
_refine_ls_weighting_details 'calc w=1/[\s^2^(Fo^2^)+(0.0341P)^2^+0.0000P] where P=(Fo^2^+2Fc^2^)/3'
_refine_ls_weighting_scheme calc
_refine_ls_wR_factor_gt 0.0609
_refine_ls_wR_factor_ref 0.0633
_reflns_number_gt 1149
_reflns_number_total 1285
_reflns_threshold_expression >2sigma(I)
_cod_data_source_file ic6b00799_si_001.cif
_cod_data_source_block complex_2
_cod_original_cell_volume 2333.7(17)
_cod_original_sg_symbol_H-M Cmcm
_cod_database_code 4347953

loop_
_symmetry_equiv_pos_as_xyz
'x, y, z'
'-x, -y, z+1/2'
'-x, y, -z+1/2'
'x, -y, -z'
'x+1/2, y+1/2, z'
'-x+1/2, -y+1/2, z+1/2'
'-x+1/2, y+1/2, -z+1/2'
'x+1/2, -y+1/2, -z'
'-x, -y, -z'
'x, y, -z-1/2'
'x, -y, z-1/2'
'-x, y, z'
'-x+1/2, -y+1/2, -z'
'x+1/2, y+1/2, -z-1/2'
'x+1/2, -y+1/2, z-1/2'
'-x+1/2, y+1/2, z'

loop_
_atom_site_label
_atom_site_type_symbol
_atom_site_fract_x
_atom_site_fract_y
_atom_site_fract_z
_atom_site_U_iso_or_equiv
_atom_site_adp_type
_atom_site_occupancy
_atom_site_symmetry_multiplicity
_atom_site_calc_flag
_atom_site_refinement_flags
U001 U 0.5000 0.80864(3) 0.2500 0.01190(12) Uani 1 4 d S
N1 N 0.5000 0.5713(5) 0.3401(4) 0.0152(12) Uani 1 2 d S
N2 N 0.3554(3) 0.6682(5) 0.2500 0.0158(12) Uani 1 2 d S
C3 C 0.5000 0.3203(7) 0.4109(6) 0.0301(18) Uani 1 2 d S
H3 H 0.5000 0.2342 0.4369 0.036 Uiso 1 2 calc SR
C1 C 0.4285(3) 0.5085(4) 0.3567(3) 0.0155(10) Uani 1 1 d .
C2 C 0.4257(3) 0.3813(5) 0.3925(4) 0.0260(12) Uani 1 1 d .
H2 H 0.3742 0.3382 0.4038 0.031 Uiso 1 1 calc R
C4 C 0.3507(3) 0.5854(5) 0.3359(3) 0.0210(11) Uani 1 1 d .
H4A H 0.3039 0.5229 0.3291 0.025 Uiso 1 1 calc R
H4B H 0.3383 0.6431 0.3900 0.025 Uiso 1 1 calc R
C5 C 0.2789(4) 0.7508(7) 0.2500 0.0229(16) Uani 1 2 d S
H5A H 0.2733 0.7948 0.3107 0.034 Uiso 0.50 1 calc PR
H5B H 0.2303 0.6948 0.2389 0.034 Uiso 0.50 1 calc PR
H5C H 0.2829 0.8171 0.2004 0.034 Uiso 0.50 1 calc PR
N3 N 0.2185(6) 0.6683(8) 0.5063(6) 0.025(2) Uani 0.50 1 d P
Cl1 Cl 0.39240(16) 1.0071(2) 0.27790(15) 0.0244(6) Uani 0.50 1 d P
O1 O 0.5208(3) 0.8266(5) 0.3716(4) 0.0143(18) Uani 0.50 1 d P
C10 C 0.1812(7) 0.5740(10) 0.5108(6) 0.017(2) Uani 0.50 1 d P
C12 C 0.1325(7) 0.5472(9) 0.4778(7) 0.023(2) Uani 0.50 1 d P

loop_
_atom_site_aniso_label
_atom_site_aniso_U_11
_atom_site_aniso_U_22
_atom_site_aniso_U_33
_atom_site_aniso_U_23
_atom_site_aniso_U_13
_atom_site_aniso_U_12
U001 0.01193(18) 0.01114(18) 0.01261(19) 0.000 0.000 0.000
N1 0.017(3) 0.015(3) 0.014(3) 0.004(2) 0.000 0.000
N2 0.013(3) 0.012(3) 0.022(3) 0.000 0.000 0.005(2)
C3 0.032(4) 0.025(4) 0.033(4) 0.010(4) 0.000 0.000
C1 0.019(3) 0.015(2) 0.013(2) 0.0015(19) 0.0037(19) -0.001(2)
C2 0.023(3) 0.026(3) 0.029(3) 0.010(2) 0.003(2) -0.005(2)
C4 0.019(3) 0.021(2) 0.023(3) 0.001(2) 0.005(2) -0.004(2)
C5 0.015(4) 0.023(3) 0.031(4) 0.000 0.000 -0.003(3)
N3 0.024(5) 0.028(5) 0.023(5) 0.000(4) 0.004(4) 0.007(4)
Cl1 0.0246(13) 0.0222(11) 0.0263(17) -0.0007(9) 0.0016(9) 0.0074(10)
O1 0.015(5) 0.011(3) 0.017(3) -0.004(2) 0.003(2) -0.001(2)
C10 0.016(5) 0.023(6) 0.011(5) 0.002(4) 0.004(4) 0.002(5)
C12 0.023(6) 0.020(5) 0.027(6) -0.010(4) 0.001(5) 0.008(4)

loop_
_atom_type_symbol
_atom_type_description
_atom_type_scat_dispersion_real
_atom_type_scat_dispersion_imag
_atom_type_scat_source
C C 0.0033 0.0016 'International Tables Vol C Tables 4.2.6.8 and 6.1.1.4'
H H 0.0000 0.0000 'International Tables Vol C Tables 4.2.6.8 and 6.1.1.4'
N N 0.0061 0.0033 'International Tables Vol C Tables 4.2.6.8 and 6.1.1.4'
O O 0.0106 0.0060 'International Tables Vol C Tables 4.2.6.8 and 6.1.1.4'
Cl Cl 0.1484 0.1585 'International Tables Vol C Tables 4.2.6.8 and 6.1.1.4'
U U -9.6767 9.6646 'International Tables Vol C Tables 4.2.6.8 and 6.1.1.4'

loop_
_geom_angle_atom_site_label_1
_geom_angle_atom_site_label_2
_geom_angle_atom_site_label_3
_geom_angle
_geom_angle_site_symmetry_1
_geom_angle_site_symmetry_3
O1 U001 O1 168.2(3) . 3_655
O1 U001 O1 21.7(3) . 12_655
O1 U001 O1 155.3(3) 3_655 12_655
O1 U001 O1 155.3(3) . 10_556
O1 U001 O1 21.7(3) 3_655 10_556
O1 U001 O1 168.2(3) 12_655 10_556
O1 U001 Cl1 84.22(17) . .
O1 U001 Cl1 86.97(18) 3_655 .
O1 U001 Cl1 69.95(18) 12_655 .
O1 U001 Cl1 100.91(17) 10_556 .
O1 U001 Cl1 69.95(18) . 12_655
O1 U001 Cl1 100.91(17) 3_655 12_655
O1 U001 Cl1 84.22(17) 12_655 12_655
O1 U001 Cl1 86.97(18) 10_556 12_655
Cl1 U001 Cl1 80.24(12) . 12_655
O1 U001 Cl1 86.97(18) . 3_655
O1 U001 Cl1 84.22(17) 3_655 3_655
O1 U001 Cl1 100.91(17) 12_655 3_655
O1 U001 Cl1 69.95(18) 10_556 3_655
Cl1 U001 Cl1 82.79(11) . 3_655
Cl1 U001 Cl1 17.07(10) 12_655 3_655
O1 U001 Cl1 100.91(17) . 10_556
O1 U001 Cl1 69.95(18) 3_655 10_556
O1 U001 Cl1 86.97(18) 12_655 10_556
O1 U001 Cl1 84.22(17) 10_556 10_556
Cl1 U001 Cl1 17.07(9) . 10_556
Cl1 U001 Cl1 82.79(11) 12_655 10_556
Cl1 U001 Cl1 80.24(12) 3_655 10_556
O1 U001 N2 102.34(17) . .
O1 U001 N2 83.88(17) 3_655 .
O1 U001 N2 83.88(17) 12_655 .
O1 U001 N2 102.34(17) 10_556 .
Cl1 U001 N2 80.95(12) . .
Cl1 U001 N2 160.30(11) 12_655 .
Cl1 U001 N2 160.30(11) 3_655 .
Cl1 U001 N2 80.95(12) 10_556 .
O1 U001 N2 83.88(17) . 3_655
O1 U001 N2 102.34(17) 3_655 3_655
O1 U001 N2 102.34(17) 12_655 3_655
O1 U001 N2 83.88(17) 10_556 3_655
Cl1 U001 N2 160.30(11) . 3_655
Cl1 U001 N2 80.95(12) 12_655 3_655
Cl1 U001 N2 80.95(12) 3_655 3_655
Cl1 U001 N2 160.30(11) 10_556 3_655
N2 U001 N2 117.0(2) . 3_655
O1 U001 N1 68.3(2) . .
O1 U001 N1 123.42(19) 3_655 .
O1 U001 N1 68.3(2) 12_655 .
O1 U001 N1 123.42(19) 10_556 .
Cl1 U001 N1 126.27(9) . .
Cl1 U001 N1 126.27(9) 12_655 .
Cl1 U001 N1 137.02(7) 3_655 .
Cl1 U001 N1 137.02(7) 10_556 .
N2 U001 N1 62.55(10) . .
N2 U001 N1 62.55(10) 3_655 .
O1 U001 N1 123.42(19) . 10_556
O1 U001 N1 68.3(2) 3_655 10_556
O1 U001 N1 123.42(19) 12_655 10_556
O1 U001 N1 68.3(2) 10_556 10_556
Cl1 U001 N1 137.02(7) . 10_556
Cl1 U001 N1 137.02(7) 12_655 10_556
Cl1 U001 N1 126.27(9) 3_655 10_556
Cl1 U001 N1 126.27(9) 10_556 10_556
N2 U001 N1 62.55(10) . 10_556
N2 U001 N1 62.55(10) 3_655 10_556
N1 U001 N1 56.2(2) . 10_556
C1 N1 C1 118.9(5) . 12_655
C1 N1 U001 120.3(3) . .
C1 N1 U001 120.3(3) 12_655 .
C5 N2 C4 106.0(3) . .
C5 N2 C4 106.0(3) . 10_556
C4 N2 C4 111.0(5) . 10_556
C5 N2 U001 114.2(4) . .
C4 N2 U001 109.8(3) . .
C4 N2 U001 109.8(3) 10_556 .
C2 C3 C2 121.2(7) . 12_655
C2 C3 H3 119.4 . .
C2 C3 H3 119.4 12_655 .
N1 C1 C2 122.4(5) . .
N1 C1 C4 115.7(4) . .
C2 C1 C4 121.9(4) . .
C3 C2 C1 117.5(5) . .
C3 C2 H2 121.2 . .
C1 C2 H2 121.2 . .
N2 C4 C1 114.4(4) . .
N2 C4 H4A 108.7 . .
C1 C4 H4A 108.7 . .
N2 C4 H4B 108.7 . .
C1 C4 H4B 108.7 . .
H4A C4 H4B 107.6 . .
N2 C5 H5A 109.5 . .
N2 C5 H5B 109.5 . .
H5A C5 H5B 109.5 . .
N2 C5 H5C 109.5 . .
H5A C5 H5C 109.5 . .
H5B C5 H5C 109.5 . .
Cl1 Cl1 U001 81.47(5) 10_556 .
O1 O1 U001 79.17(17) 12_655 .
N3 C10 C12 176.9(11) . 4_566
N3 C10 C10 144.8(8) . 4_566
C12 C10 C10 37.0(6) 4_566 4_566
C12 C12 C10 40.5(6) 4_566 4_566

loop_
_geom_bond_atom_site_label_1
_geom_bond_atom_site_label_2
_geom_bond_distance
_geom_bond_site_symmetry_2
U001 O1 1.779(6) .
U001 O1 1.779(6) 3_655
U001 O1 1.779(6) 12_655
U001 O1 1.779(6) 10_556
U001 Cl1 2.686(2) .
U001 Cl1 2.686(2) 12_655
U001 Cl1 2.686(2) 3_655
U001 Cl1 2.686(2) 10_556
U001 N2 2.727(6) .
U001 N2 2.727(6) 3_655
U001 N1 2.732(5) .
U001 N1 2.732(5) 10_556
N1 C1 1.336(5) .
N1 C1 1.336(5) 12_655
N2 C5 1.489(9) .
N2 C4 1.490(5) .
N2 C4 1.490(5) 10_556
C3 C2 1.372(6) .
C3 C2 1.372(6) 12_655
C3 H3 0.9500 .
C1 C2 1.390(6) .
C1 C4 1.504(7) .
C2 H2 0.9500 .
C4 H4A 0.9900 .
C4 H4B 0.9900 .
C5 H5A 0.9800 .
C5 H5B 0.9800 .
C5 H5C 0.9800 .
N3 C10 1.132(13) .
Cl1 Cl1 0.797(4) 10_556
O1 O1 0.668(11) 12_655
C10 C12 1.468(13) 4_566
C10 C10 1.53(2) 4_566
C12 C12 1.15(2) 4_566
C12 C10 1.468(13) 4_566
